data_4002736
loop_
_publ_author_name
'Minemawari, Hiromi'
'Tanaka, Mutsuo'
'Tsuzuki, Seiji'
'Inoue, Satoru'
'Yamada, Toshikazu'
'Kumai, Reiji'
'Shimoi, Yukihiro'
'Hasegawa, Tatsuo'

_publ_section_title
;
 Enhanced Layered-Herringbone Packing due to Long Alkyl Chain Substitution
 in Solution-Processable Organic Semiconductors
;
_journal_issue 3
_journal_name_full 'Chemistry of Materials'
_journal_page_first 1245
_journal_paper_doi 10.1021/acs.chemmater.6b04628
_journal_volume 29
_journal_year 2017
_chemical_formula_moiety 'C24 H28 S2'
_chemical_formula_sum 'C24 H28 S2'
_chemical_formula_weight 380.61
_space_group_crystal_system triclinic
_space_group_IT_number 2
_space_group_name_Hall '-P 1'
_space_group_name_H-M_alt 'P -1'
_symmetry_space_group_name_Hall '-P 1'
_symmetry_space_group_name_H-M 'P -1'
_atom_sites_solution_hydrogens geom
_atom_sites_solution_primary direct
_atom_sites_solution_secondary difmap
_cell_angle_alpha 89.7304
_cell_angle_beta 80.9378
_cell_angle_gamma 77.6887
_cell_formula_units_Z 1
_cell_length_a 4.7594
_cell_length_b 8.6807
_cell_length_c 13.1142
_cell_measurement_reflns_used 3671
_cell_measurement_temperature 300
_cell_measurement_theta_max 26.02
_cell_measurement_theta_min 3.15
_cell_volume 522.511
_computing_cell_refinement 'RAPID AUTO'
_computing_data_collection 'RAPID AUTO (Rigaku, ????)'
_computing_data_reduction 'RAPID AUTO'
_computing_molecular_graphics 'CrystalStructure 4.1'
_computing_publication_material 'CrystalStructure 4.1 (Rigaku, 2014)'
_computing_structure_refinement 'SHELXL97 (Sheldrick, 2008)'
_computing_structure_solution 'SIR2004 (Burla, et al., 2005)'
_diffrn_ambient_temperature 300
_diffrn_detector_area_resol_mean 10.000
_diffrn_measured_fraction_theta_full 0.997
_diffrn_measured_fraction_theta_max 0.991
_diffrn_measurement_device_type 'Rigaku R-AXIS RAPID'
_diffrn_measurement_method \w
_diffrn_radiation_type 'Mo K\a'
_diffrn_radiation_wavelength 0.71075
_diffrn_reflns_av_R_equivalents 0.0244
_diffrn_reflns_Laue_measured_fraction_full 0.997
_diffrn_reflns_Laue_measured_fraction_max 0.991
_diffrn_reflns_limit_h_max 5
_diffrn_reflns_limit_h_min -5
_diffrn_reflns_limit_k_max 10
_diffrn_reflns_limit_k_min -10
_diffrn_reflns_limit_l_max 16
_diffrn_reflns_limit_l_min -16
_diffrn_reflns_number 4495
_diffrn_reflns_point_group_measured_fraction_full 0.997
_diffrn_reflns_point_group_measured_fraction_max 0.991
_diffrn_reflns_theta_full 25.242
_diffrn_reflns_theta_max 26.015
_diffrn_reflns_theta_min 3.147
_diffrn_standards_number 0
_exptl_absorpt_coefficient_mu 0.260
_exptl_absorpt_correction_T_max 0.974
_exptl_absorpt_correction_T_min 0.735
_exptl_absorpt_correction_type multi-scan
_exptl_absorpt_process_details 'ABSCOR (Rigaku, 1995)'
_exptl_crystal_colour colorless
_exptl_crystal_density_diffrn 1.209
_exptl_crystal_density_method 'not measured'
_exptl_crystal_description needle
_exptl_crystal_F_000 204.00
_exptl_crystal_size_max 0.3
_exptl_crystal_size_mid 0.1
_exptl_crystal_size_min 0.1
_refine_diff_density_max 0.21
_refine_diff_density_min -0.27
_refine_ls_extinction_method none
_refine_ls_goodness_of_fit_ref 1.149
_refine_ls_hydrogen_treatment constr
_refine_ls_number_parameters 118
_refine_ls_number_reflns 2033
_refine_ls_number_restraints 0
_refine_ls_R_factor_all 0.0540
_refine_ls_R_factor_gt 0.0399
_refine_ls_shift/su_max 0.000
_refine_ls_structure_factor_coef Fsqd
_refine_ls_weighting_details 'w = 1/[\s^2^(Fo^2^)+(0.1000P)^2^+0.0000P] where P=(Fo^2^+2Fc^2^)/3'
_refine_ls_weighting_scheme calc
_refine_ls_wR_factor_gt 0.1146
_refine_ls_wR_factor_ref 0.1531
_reflns_number_gt 1597
_reflns_number_total 2033
_reflns_threshold_expression F^2^>2.0\s(F^2^)
_cod_data_source_file cm6b04628_si_009.cif
_cod_data_source_block diC5-BTBT
_cod_original_cell_volume 522.5137
_cod_database_code 4002736

loop_
_symmetry_equiv_pos_site_id
_space_group_symop_operation_xyz
1 +X,+Y,+Z
2 -X,-Y,-Z

loop_
_atom_site_label
_atom_site_type_symbol
_atom_site_fract_x
_atom_site_fract_y
_atom_site_fract_z
_atom_site_U_iso_or_equiv
_atom_site_adp_type
_atom_site_occupancy
_atom_site_site_symmetry_multiplicity
_atom_site_calc_flag
_atom_site_refinement_flags
S1 S 0.51639(11) 0.28243(6) 0.42871(4) 0.0564(3) Uani 1 2 d .
C1 C 0.1166(4) 0.1805(2) 0.58127(17) 0.0548(5) Uani 1 2 d .
C2 C -0.0725(4) 0.2089(3) 0.67341(17) 0.0567(5) Uani 1 2 d .
C3 C -0.1010(5) 0.3492(3) 0.72893(19) 0.0650(6) Uani 1 2 d .
C4 C 0.0527(5) 0.4624(3) 0.69448(18) 0.0610(6) Uani 1 2 d .
C5 C 0.2404(4) 0.4373(2) 0.60072(16) 0.0503(5) Uani 1 2 d .
C6 C 0.2710(4) 0.2951(2) 0.54450(16) 0.0499(5) Uani 1 2 d .
C7 C 0.4217(4) 0.5330(2) 0.54555(15) 0.0497(5) Uani 1 2 d .
C8 C -0.2410(5) 0.0872(3) 0.71744(19) 0.0644(6) Uani 1 2 d .
C9 C -0.0973(4) -0.0100(3) 0.79947(17) 0.0573(5) Uani 1 2 d .
C10 C -0.2764(4) -0.1198(3) 0.85405(17) 0.0566(5) Uani 1 2 d .
C11 C -0.1310(5) -0.2168(3) 0.93498(19) 0.0659(6) Uani 1 2 d .
C12 C -0.3147(6) -0.3196(3) 0.9937(2) 0.0868(8) Uani 1 2 d .
H1 H 0.14139 0.08642 0.54398 0.0658 Uiso 1 2 calc R
H3 H -0.22795 0.36725 0.79136 0.0781 Uiso 1 2 calc R
H4 H 0.03103 0.55446 0.7336 0.0732 Uiso 1 2 calc R
H8A H -0.2554 0.01722 0.66193 0.0772 Uiso 1 2 calc R
H8B H -0.43699 0.14038 0.74744 0.0772 Uiso 1 2 calc R
H9A H 0.08978 -0.07215 0.76728 0.0688 Uiso 1 2 calc R
H9B H -0.06147 0.06104 0.85041 0.0688 Uiso 1 2 calc R
H10A H -0.46296 -0.05773 0.88674 0.0679 Uiso 1 2 calc R
H10B H -0.31333 -0.19054 0.80314 0.0679 Uiso 1 2 calc R
H11A H 0.05049 -0.2831 0.90157 0.0790 Uiso 1 2 calc R
H11B H -0.08405 -0.14608 0.98363 0.0790 Uiso 1 2 calc R
H12A H -0.21003 -0.37767 1.0435 0.1041 Uiso 1 2 calc R
H12B H -0.49294 -0.25485 1.02851 0.1041 Uiso 1 2 calc R
H12C H -0.35828 -0.392 0.94638 0.1041 Uiso 1 2 calc R

loop_
_atom_site_aniso_label
_atom_site_aniso_U_11
_atom_site_aniso_U_22
_atom_site_aniso_U_33
_atom_site_aniso_U_12
_atom_site_aniso_U_13
_atom_site_aniso_U_23
S1 0.0767(4) 0.0449(4) 0.0508(4) -0.0191(3) -0.0115(3) -0.0012(2)
C1 0.0663(12) 0.0510(11) 0.0558(12) -0.0207(10) -0.0250(10) 0.0091(9)
C2 0.0602(11) 0.0600(12) 0.0583(13) -0.0219(10) -0.0227(10) 0.0138(10)
C3 0.0667(13) 0.0681(14) 0.0600(14) -0.0184(11) -0.0040(10) 0.0088(11)
C4 0.0723(13) 0.0528(12) 0.0571(13) -0.0147(10) -0.0057(11) -0.0033(10)
C5 0.0595(11) 0.0447(10) 0.0501(11) -0.0122(9) -0.0177(9) 0.0066(8)
C6 0.0596(10) 0.0484(10) 0.0469(11) -0.0153(9) -0.0194(9) 0.0076(8)
C7 0.0623(11) 0.0410(10) 0.0493(11) -0.0130(9) -0.0173(9) 0.0031(8)
C8 0.0665(12) 0.0723(15) 0.0660(14) -0.0320(11) -0.0235(11) 0.0200(11)
C9 0.0553(10) 0.0641(13) 0.0577(13) -0.0194(10) -0.0159(9) 0.0104(10)
C10 0.0557(11) 0.0583(12) 0.0582(13) -0.0159(9) -0.0119(9) 0.0066(10)
C11 0.0696(13) 0.0663(14) 0.0653(15) -0.0173(11) -0.0186(11) 0.0144(11)
C12 0.0901(17) 0.0829(18) 0.087(2) -0.0205(14) -0.0105(15) 0.0321(15)

loop_
_atom_type_symbol
_atom_type_description
_atom_type_scat_dispersion_real
_atom_type_scat_dispersion_imag
_atom_type_scat_source
C C 0.0033 0.0016
;
International Tables for Crystallography
(Vol. C, Tables 4.2.6.8 and 6.1.1.4)
;
H H 0.0000 0.0000
;
International Tables for Crystallography
(Vol. C, Table 6.1.1.4)
;
S S 0.1246 0.1234
;
International Tables for Crystallography
(Vol. C, Tables 4.2.6.8 and 6.1.1.4)
;

loop_
_geom_angle_atom_site_label_1
_geom_angle_atom_site_label_2
_geom_angle_atom_site_label_3
_geom_angle
_geom_angle_publ_flag
_geom_angle_site_symmetry_1
_geom_angle_site_symmetry_3
C6 S1 C7 90.52(9) yes . 2_666
C2 C1 C6 119.1(2) yes . .
C1 C2 C3 119.3(2) yes . .
C1 C2 C8 121.1(2) yes . .
C3 C2 C8 119.50(19) yes . .
C2 C3 C4 122.2(2) yes . .
C3 C4 C5 119.3(2) yes . .
C4 C5 C6 118.66(19) yes . .
C4 C5 C7 131.61(19) yes . .
C6 C5 C7 109.73(17) yes . .
S1 C6 C1 125.98(16) yes . .
S1 C6 C5 112.71(15) yes . .
C1 C6 C5 121.32(18) yes . .
S1 C7 C5 132.96(14) yes 2_666 .
S1 C7 C7 112.64(15) yes 2_666 2_666
C5 C7 C7 114.40(18) yes . 2_666
C2 C8 C9 112.2(2) yes . .
C8 C9 C10 113.83(19) yes . .
C9 C10 C11 113.48(19) yes . .
C10 C11 C12 113.8(2) yes . .
C2 C1 H1 120.428 no . .
C6 C1 H1 120.434 no . .
C2 C3 H3 118.881 no . .
C4 C3 H3 118.886 no . .
C3 C4 H4 120.347 no . .
C5 C4 H4 120.350 no . .
C2 C8 H8A 109.160 no . .
C2 C8 H8B 109.155 no . .
C9 C8 H8A 109.161 no . .
C9 C8 H8B 109.155 no . .
H8A C8 H8B 107.877 no . .
C8 C9 H9A 108.786 no . .
C8 C9 H9B 108.795 no . .
C10 C9 H9A 108.790 no . .
C10 C9 H9B 108.792 no . .
H9A C9 H9B 107.674 no . .
C9 C10 H10A 108.874 no . .
C9 C10 H10B 108.873 no . .
C11 C10 H10A 108.875 no . .
C11 C10 H10B 108.872 no . .
H10A C10 H10B 107.708 no . .
C10 C11 H11A 108.800 no . .
C10 C11 H11B 108.799 no . .
C12 C11 H11A 108.798 no . .
C12 C11 H11B 108.798 no . .
H11A C11 H11B 107.674 no . .
C11 C12 H12A 109.473 no . .
C11 C12 H12B 109.470 no . .
C11 C12 H12C 109.476 no . .
H12A C12 H12B 109.470 no . .
H12A C12 H12C 109.469 no . .
H12B C12 H12C 109.469 no . .

loop_
_geom_bond_atom_site_label_1
_geom_bond_atom_site_label_2
_geom_bond_distance
_geom_bond_publ_flag
_geom_bond_site_symmetry_2
S1 C6 1.752(2) yes .
S1 C7 1.734(2) yes 2_666
C1 C2 1.377(3) yes .
C1 C6 1.399(3) yes .
C2 C3 1.393(3) yes .
C2 C8 1.517(3) yes .
C3 C4 1.379(4) yes .
C4 C5 1.389(3) yes .
C5 C6 1.409(3) yes .
C5 C7 1.436(3) yes .
C7 C7 1.362(3) yes 2_666
C8 C9 1.521(3) yes .
C9 C10 1.514(3) yes .
C10 C11 1.513(3) yes .
C11 C12 1.506(4) yes .
C1 H1 0.930 no .
C3 H3 0.930 no .
C4 H4 0.930 no .
C8 H8A 0.970 no .
C8 H8B 0.970 no .
C9 H9A 0.970 no .
C9 H9B 0.970 no .
C10 H10A 0.970 no .
C10 H10B 0.970 no .
C11 H11A 0.970 no .
C11 H11B 0.970 no .
C12 H12A 0.960 no .
C12 H12B 0.960 no .
C12 H12C 0.960 no .

loop_
_geom_contact_atom_site_label_1
_geom_contact_atom_site_label_2
_geom_contact_distance
_geom_contact_publ_flag
_geom_contact_site_symmetry_2
S1 C4 3.547(2) no 2_666
C1 C4 2.803(3) no .
C1 C9 3.423(3) no .
C2 C5 2.802(3) no .
C3 C6 2.741(3) no .
C3 C9 3.246(3) no .
S1 H1 2.9642 no .
S1 H4 3.3171 no 2_666
C1 H3 3.2238 no .
C1 H8A 2.5941 no .
C1 H8B 3.2231 no .
C1 H9A 3.2785 no .
C2 H4 3.2620 no .
C2 H9A 2.7442 no .
C2 H9B 2.6494 no .
C3 H1 3.2352 no .
C3 H8A 3.2785 no .
C3 H8B 2.6482 no .
C3 H9B 2.9475 no .
C5 H1 3.2859 no .
C5 H3 3.2243 no .
C6 H4 3.2537 no .
C7 H4 2.8258 no .
C8 H1 2.6791 no .
C8 H3 2.6384 no .
C8 H10A 2.7256 no .
C8 H10B 2.7201 no .
C9 H1 3.5211 no .
C9 H3 3.2053 no .
C9 H11A 2.7317 no .
C9 H11B 2.6872 no .
C10 H8A 2.7777 no .
C10 H8B 2.6852 no .
C10 H12A 3.3433 no .
C10 H12B 2.7238 no .
C10 H12C 2.7239 no .
C11 H9A 2.7067 no .
C11 H9B 2.7121 no .
C12 H10A 2.6890 no .
C12 H10B 2.7332 no .
H1 H8A 2.4238 no .
H1 H8B 3.4734 no .
H1 H9A 3.2265 no .
H3 H4 2.2984 no .
H3 H8A 3.5240 no .
H3 H8B 2.4954 no .
H3 H9B 2.7512 no .
H8A H9A 2.3175 no .
H8A H9B 2.8255 no .
H8A H10A 3.0708 no .
H8A H10B 2.6034 no .
H8B H9A 2.8259 no .
H8B H9B 2.3914 no .
H8B H10A 2.5100 no .
H8B H10B 2.9200 no .
H9A H10A 2.8202 no .
H9A H10B 2.3474 no .
H9A H11A 2.5498 no .
H9A H11B 2.9353 no .
H9B H10A 2.3431 no .
H9B H10B 2.8202 no .
H9B H11A 3.0122 no .
H9B H11B 2.5080 no .
H10A H11A 2.8186 no .
H10A H11B 2.3617 no .
H10A H12A 3.5622 no .
H10A H12B 2.5290 no .
H10A H12C 2.9605 no .
H10B H11A 2.3262 no .
H10B H11B 2.8186 no .
H10B H12A 3.5939 no .
H10B H12B 3.0282 no .
H10B H12C 2.5758 no .
H11A H12A 2.3170 no .
H11A H12B 2.8103 no .
H11A H12C 2.3330 no .
H11B H12A 2.3170 no .
H11B H12B 2.3329 no .
H11B H12C 2.8104 no .
S1 H1 3.3139 no 2_656
S1 H8A 3.4050 no 2_556
S1 H9A 3.2433 no 2_656
S1 H10B 3.4774 no 2_556
C1 H1 3.3853 no 2_556
C1 H8A 3.3521 no 1_655
C1 H8A 3.5298 no 2_556
C1 H8B 3.2434 no 1_655
C2 H8B 3.2553 no 1_655
C3 H8B 3.3356 no 1_655
C3 H12A 3.5655 no 2_557
C3 H12C 3.5306 no 1_565
C4 H8B 3.4367 no 1_655
C4 H10B 3.3413 no 1_565
C4 H11A 3.5065 no 1_565
C5 H8B 3.4497 no 1_655
C6 H8A 3.4659 no 1_655
C6 H8B 3.3399 no 1_655
C8 H12B 3.5712 no 2_457
C9 H10A 3.3389 no 1_655
C9 H11B 3.4615 no 2_557
C9 H12B 3.3061 no 2_457
C10 H4 3.1909 no 1_545
C10 H9A 3.3334 no 1_455
C10 H12B 3.4850 no 2_457
C11 H4 3.2043 no 1_545
C11 H9B 3.4590 no 2_557
C11 H10A 3.3977 no 2_457
C11 H12A 3.5786 no 2_547
C11 H12B 3.4027 no 1_655
C12 H3 3.3610 no 2_457
C12 H10A 3.5155 no 2_457
C12 H11A 3.3799 no 1_455
C12 H12A 3.1951 no 2_547
C12 H12C 3.2501 no 2_447
H1 S1 3.3139 no 2_656
H1 C1 3.3853 no 2_556
H1 H1 2.5999 no 2_556
H1 H1 3.4389 no 2_656
H1 H8A 3.4133 no 1_655
H1 H8A 2.7837 no 2_556
H3 C12 3.3610 no 2_457
H3 H12A 3.1507 no 2_457
H3 H12A 3.2478 no 2_557
H3 H12B 2.7999 no 2_457
H3 H12C 2.8241 no 1_565
H4 C10 3.1909 no 1_565
H4 C11 3.2043 no 1_565
H4 H9A 3.3494 no 1_565
H4 H10B 2.5335 no 1_565
H4 H11A 2.6455 no 1_565
H4 H12A 3.4367 no 2_557
H4 H12C 3.0744 no 1_565
H8A S1 3.4050 no 2_556
H8A C1 3.3521 no 1_455
H8A C1 3.5298 no 2_556
H8A C6 3.4659 no 1_455
H8A H1 3.4133 no 1_455
H8A H1 2.7837 no 2_556
H8A H9A 3.4479 no 1_455
H8B C1 3.2434 no 1_455
H8B C2 3.2553 no 1_455
H8B C3 3.3356 no 1_455
H8B C4 3.4367 no 1_455
H8B C5 3.4497 no 1_455
H8B C6 3.3399 no 1_455
H8B H9A 3.1823 no 1_455
H8B H9B 3.2759 no 1_455
H8B H12A 3.4218 no 2_457
H8B H12B 3.0511 no 2_457
H9A S1 3.2433 no 2_656
H9A C10 3.3334 no 1_655
H9A H4 3.3494 no 1_545
H9A H8A 3.4479 no 1_655
H9A H8B 3.1823 no 1_655
H9A H10A 2.8578 no 1_655
H9A H10B 2.9187 no 1_655
H9B C11 3.4590 no 2_557
H9B H8B 3.2759 no 1_655
H9B H10A 2.9283 no 1_655
H9B H11B 2.5435 no 2_557
H9B H12B 2.7004 no 2_457
H10A C9 3.3389 no 1_455
H10A C11 3.3977 no 2_457
H10A C12 3.5155 no 2_457
H10A H9A 2.8578 no 1_455
H10A H9B 2.9283 no 1_455
H10A H10A 3.0824 no 2_457
H10A H11A 3.3188 no 1_455
H10A H11B 3.2734 no 1_455
H10A H11B 2.8134 no 2_457
H10A H12B 2.8903 no 2_457
H10B S1 3.4774 no 2_556
H10B C4 3.3413 no 1_545
H10B H4 2.5335 no 1_545
H10B H9A 2.9187 no 1_455
H10B H11A 3.3580 no 1_455
H11A C4 3.5065 no 1_545
H11A C12 3.3799 no 1_655
H11A H4 2.6455 no 1_545
H11A H10A 3.3188 no 1_655
H11A H10B 3.3580 no 1_655
H11A H12A 2.9943 no 2_547
H11A H12B 2.9873 no 1_655
H11A H12C 2.9220 no 1_655
H11B C9 3.4615 no 2_557
H11B H9B 2.5435 no 2_557
H11B H10A 3.2734 no 1_655
H11B H10A 2.8134 no 2_457
H11B H11B 2.8706 no 2_557
H11B H12B 2.9217 no 1_655
H12A C3 3.5655 no 2_557
H12A C11 3.5786 no 2_547
H12A C12 3.1951 no 2_547
H12A H3 3.1507 no 2_457
H12A H3 3.2478 no 2_557
H12A H4 3.4367 no 2_557
H12A H8B 3.4218 no 2_457
H12A H11A 2.9943 no 2_547
H12A H12A 2.7024 no 2_547
H12A H12C 3.1464 no 2_447
H12A H12C 3.0225 no 2_547
H12B C8 3.5712 no 2_457
H12B C9 3.3061 no 2_457
H12B C10 3.4850 no 2_457
H12B C11 3.4027 no 1_455
H12B H3 2.7999 no 2_457
H12B H8B 3.0511 no 2_457
H12B H9B 2.7004 no 2_457
H12B H10A 2.8903 no 2_457
H12B H11A 2.9873 no 1_455
H12B H11B 2.9217 no 1_455
H12B H12C 3.2940 no 2_447
H12C C3 3.5306 no 1_545
H12C C12 3.2501 no 2_447
H12C H3 2.8241 no 1_545
H12C H4 3.0744 no 1_545
H12C H11A 2.9220 no 1_455
H12C H12A 3.1464 no 2_447
H12C H12A 3.0225 no 2_547
H12C H12B 3.2940 no 2_447
H12C H12C 2.7874 no 2_447

loop_
_geom_torsion_atom_site_label_1
_geom_torsion_atom_site_label_2
_geom_torsion_atom_site_label_3
_geom_torsion_atom_site_label_4
_geom_torsion
_geom_torsion_publ_flag
_geom_torsion_site_symmetry_1
_geom_torsion_site_symmetry_3
_geom_torsion_site_symmetry_4
C6 S1 C7 C5 -179.83(18) no . 2_666 2_666
C6 S1 C7 C7 0.08(14) no . 2_666 .
C7 S1 C6 C1 179.94(17) no 2_666 . .
C7 S1 C6 C5 -0.22(14) no 2_666 . .
C2 C1 C6 S1 -179.04(17) no . . .
C2 C1 C6 C5 1.1(3) no . . .
C6 C1 C2 C3 -1.4(3) no . . .
C6 C1 C2 C8 -178.95(17) no . . .
C1 C2 C3 C4 0.5(3) no . . .
C1 C2 C8 C9 98.3(2) no . . .
C3 C2 C8 C9 -79.3(2) no . . .
C8 C2 C3 C4 178.07(18) no . . .
C2 C3 C4 C5 0.8(3) no . . .
C3 C4 C5 C6 -1.0(3) no . . .
C3 C4 C5 C7 178.92(19) no . . .
C4 C5 C6 S1 -179.74(16) no . . .
C4 C5 C6 C1 0.1(3) no . . .
C4 C5 C7 S1 -0.1(4) no . . 2_666
C4 C5 C7 C7 179.8(2) no . . 2_666
C6 C5 C7 S1 179.86(17) no . . 2_666
C6 C5 C7 C7 -0.2(2) no . . 2_666
C7 C5 C6 S1 0.3(2) no . . .
C7 C5 C6 C1 -179.86(16) no . . .
S1 C7 C7 S1 180.00(10) no 2_666 2_666 .
S1 C7 C7 C5 -0.1(2) no 2_666 2_666 2_666
C5 C7 C7 S1 0.1(2) no . 2_666 .
C5 C7 C7 C5 180.00(15) no . 2_666 2_666
C2 C8 C9 C10 173.32(15) no . . .
C8 C9 C10 C11 179.61(15) no . . .
C9 C10 C11 C12 176.82(15) no . . .
